data_7237667
loop_
_publ_author_name
'Rouhani, Farzaneh'
'Rafizadeh-Masuleh, Fatemeh'
'Morsali, Ali'

_publ_section_title
;
 Selective sacrificial metal--organic frameworks: a highly quantitative
 colorimetric naked-eye detector for aluminum ions in aqueous solutions
;
_journal_issue 31
_journal_name_full 'Journal of Materials Chemistry A'
_journal_page_first 18634
_journal_paper_doi 10.1039/C9TA03647D
_journal_volume 7
_journal_year 2019
_chemical_formula_sum 'C21 H15 N2 O5 Zn'
_chemical_formula_weight 440.72
_space_group_crystal_system orthorhombic
_space_group_IT_number 73
_space_group_name_Hall '-I 2b 2c'
_space_group_name_H-M_alt 'I b c a'
_atom_sites_solution_hydrogens geom
_audit_block_doi 10.5517/ccdc.csd.cc20hqw4
_audit_creation_method SHELXL-2016/6
_audit_update_record
;
2018-08-15 deposited with the CCDC.	2019-07-10 downloaded from the CCDC.
;
_cell_angle_alpha 90
_cell_angle_beta 90
_cell_angle_gamma 90
_cell_formula_units_Z 16
_cell_length_a 17.6350(15)
_cell_length_b 22.345(2)
_cell_length_c 22.944(2)
_cell_measurement_reflns_used 9676
_cell_measurement_temperature 150(2)
_cell_measurement_theta_max 30.88
_cell_measurement_theta_min 2.31
_cell_volume 9041.2(14)
_computing_structure_refinement 'SHELXL-2016/6 (Sheldrick, 2016)'
_diffrn_ambient_temperature 150(2)
_diffrn_measured_fraction_theta_full 1.000
_diffrn_measured_fraction_theta_max 0.968
_diffrn_measurement_device_type 'CCD area detector'
_diffrn_measurement_method 'phi and omega scans'
_diffrn_radiation_monochromator graphite
_diffrn_radiation_source 'sealed tube'
_diffrn_radiation_type MoK\a
_diffrn_radiation_wavelength 0.71073
_diffrn_reflns_av_R_equivalents 0.0255
_diffrn_reflns_av_unetI/netI 0.0132
_diffrn_reflns_Laue_measured_fraction_full 1.000
_diffrn_reflns_Laue_measured_fraction_max 0.968
_diffrn_reflns_limit_h_max 26
_diffrn_reflns_limit_h_min -25
_diffrn_reflns_limit_k_max 32
_diffrn_reflns_limit_k_min -32
_diffrn_reflns_limit_l_max 33
_diffrn_reflns_limit_l_min -33
_diffrn_reflns_number 7394
_diffrn_reflns_point_group_measured_fraction_full 1.000
_diffrn_reflns_point_group_measured_fraction_max 0.968
_diffrn_reflns_theta_full 25.242
_diffrn_reflns_theta_max 31.691
_diffrn_reflns_theta_min 1.775
_exptl_absorpt_coefficient_mu 1.117
_exptl_absorpt_correction_T_max 0.7463
_exptl_absorpt_correction_T_min 0.6892
_exptl_absorpt_correction_type empirical
_exptl_absorpt_process_details sadabs
_exptl_crystal_colour orange-red
_exptl_crystal_density_diffrn 1.295
_exptl_crystal_description block
_exptl_crystal_F_000 3600
_exptl_crystal_size_max 0.50
_exptl_crystal_size_mid 0.40
_exptl_crystal_size_min 0.34
_refine_diff_density_max 0.935
_refine_diff_density_min -0.533
_refine_diff_density_rms 0.071
_refine_ls_extinction_method none
_refine_ls_goodness_of_fit_ref 1.103
_refine_ls_hydrogen_treatment constr
_refine_ls_matrix_type full
_refine_ls_number_parameters 263
_refine_ls_number_reflns 7394
_refine_ls_number_restraints 0
_refine_ls_restrained_S_all 1.103
_refine_ls_R_factor_all 0.0719
_refine_ls_R_factor_gt 0.0448
_refine_ls_shift/su_max 0.040
_refine_ls_shift/su_mean 0.001
_refine_ls_structure_factor_coef Fsqd
_refine_ls_weighting_details 'w=1/[\s^2^(Fo^2^)+(0.0440P)^2^+21.3378P] where P=(Fo^2^+2Fc^2^)/3'
_refine_ls_weighting_scheme calc
_refine_ls_wR_factor_gt 0.1080
_refine_ls_wR_factor_ref 0.1323
_reflns_Friedel_coverage 0.000
_reflns_number_gt 5268
_reflns_number_total 7394
_reflns_threshold_expression 'I > 2\s(I)'
_cod_data_source_file c9ta03647d2.cif
_cod_data_source_block shelx
_cod_database_code 7237667
_shelx_shelxl_version_number 2016/6
_shelx_space_group_comment
;
The symmetry employed for this shelxl refinement is uniquely defined
by the following loop, which should always be used as a source of
symmetry information in preference to the above space-group names.
They are only intended as comments.
;

loop_
_space_group_symop_operation_xyz
'x, y, z'
'-x, -y+1/2, z'
'x, -y, -z+1/2'
'-x+1/2, y, -z'
'x+1/2, y+1/2, z+1/2'
'-x+1/2, -y+1, z+1/2'
'x+1/2, -y+1/2, -z+1'
'-x+1, y+1/2, -z+1/2'
'-x, -y, -z'
'x, y-1/2, -z'
'-x, y, z-1/2'
'x-1/2, -y, z'
'-x+1/2, -y+1/2, -z+1/2'
'x+1/2, y, -z+1/2'
'-x+1/2, y+1/2, z'
'x, -y+1/2, z+1/2'

loop_
_atom_site_label
_atom_site_type_symbol
_atom_site_fract_x
_atom_site_fract_y
_atom_site_fract_z
_atom_site_U_iso_or_equiv
_atom_site_adp_type
_atom_site_occupancy
_atom_site_site_symmetry_order
_atom_site_calc_flag
_atom_site_refinement_flags_posn
_atom_site_refinement_flags_adp
Zn1 Zn 0.05591(2) 0.00521(2) 0.04800(2) 0.03414(8) Uani 1 1 d . .
O5 O -0.29695(13) 0.22130(10) 0.17206(9) 0.0638(6) Uani 1 1 d . .
N2 N 0.39928(12) 0.02595(14) 0.19401(10) 0.0591(7) Uani 1 1 d . .
H2B H 0.404604 0.006968 0.163702 0.071 Uiso 1 1 calc R U
O3 O -0.02669(12) 0.05296(10) 0.08994(9) 0.0578(5) Uani 1 1 d . .
C3 C 0.06196(14) 0.16809(11) -0.13204(11) 0.0420(5) Uani 1 1 d . .
H3 H 0.017573 0.152224 -0.147534 0.050 Uiso 1 1 calc R U
C13 C -0.14388(16) 0.10402(11) 0.09531(11) 0.0438(5) Uani 1 1 d . .
C4 C 0.15687(15) 0.16988(11) -0.05701(11) 0.0436(5) Uani 1 1 d . .
H4 H 0.175648 0.155619 -0.021765 0.052 Uiso 1 1 calc R U
O4 O 0.10726(13) -0.04479(10) -0.01561(9) 0.0619(5) Uani 1 1 d . .
C1 C 0.05237(13) 0.09453(10) -0.04936(10) 0.0356(4) Uani 1 1 d . .
N1 N 0.14238(11) 0.00874(9) 0.10603(9) 0.0385(4) Uani 1 1 d . .
O2 O 0.07898(10) 0.07889(8) -0.00099(8) 0.0453(4) Uani 1 1 d . .
C7 C 0.16644(16) 0.23595(12) -0.13864(11) 0.0472(6) Uani 1 1 d . .
O1 O 0.00274(11) -0.07043(8) 0.07503(8) 0.0501(5) Uani 1 1 d . .
C19 C 0.26522(12) 0.00965(11) 0.18367(10) 0.0367(5) Uani 1 1 d . .
C2 C 0.09016(13) 0.14595(10) -0.07958(10) 0.0369(5) Uani 1 1 d . .
C20 C 0.33238(13) 0.00848(12) 0.22128(10) 0.0394(5) Uani 1 1 d . .
C5 C 0.09952(16) 0.21365(12) -0.16141(11) 0.0475(6) Uani 1 1 d . .
H5 H 0.079930 0.228971 -0.195961 0.057 Uiso 1 1 calc R U
C8 C -0.24612(17) 0.18264(12) 0.14475(11) 0.0479(6) Uani 1 1 d . .
C15 C 0.14838(13) -0.03200(10) 0.14881(10) 0.0360(4) Uani 1 1 d . .
H15 H 0.110859 -0.061034 0.152236 0.043 Uiso 1 1 calc R U
C14 C -0.08857(17) 0.06404(12) 0.06473(12) 0.0486(6) Uani 1 1 d . .
C17 C 0.20791(13) -0.03261(10) 0.18797(10) 0.0360(4) Uani 1 1 d . .
H17 H 0.209539 -0.061389 0.217223 0.043 Uiso 1 1 calc R U
C18 C 0.25915(17) 0.05061(15) 0.13872(13) 0.0594(8) Uani 1 1 d . .
H18 H 0.296331 0.079685 0.133801 0.071 Uiso 1 1 calc R U
C11 C -0.12518(15) 0.13528(12) 0.14532(12) 0.0466(6) Uani 1 1 d . .
H11 H -0.077794 0.129749 0.162263 0.056 Uiso 1 1 calc R U
C6 C 0.19557(16) 0.21447(13) -0.08618(12) 0.0500(6) Uani 1 1 d . .
H6 H 0.240393 0.229951 -0.071058 0.060 Uiso 1 1 calc R U
C12 C -0.21553(19) 0.11163(14) 0.07200(13) 0.0584(7) Uani 1 1 d . .
H12 H -0.229435 0.089727 0.039231 0.070 Uiso 1 1 calc R U
C9 C -0.17615(17) 0.17471(12) 0.17044(12) 0.0484(6) Uani 1 1 d . .
H9 H -0.163393 0.195525 0.204144 0.058 Uiso 1 1 calc R U
C10 C -0.26673(19) 0.15090(15) 0.09624(14) 0.0608(8) Uani 1 1 d . .
H10 H -0.314595 0.155800 0.079906 0.073 Uiso 1 1 calc R U
C16 C 0.19808(18) 0.04847(15) 0.10115(14) 0.0622(9) Uani 1 1 d . .
H16 H 0.195814 0.076183 0.070954 0.075 Uiso 1 1 calc R U
C21 C 0.46644(19) 0.0261(3) 0.22958(15) 0.0998(18) Uani 1 1 d . .
H21A H 0.468741 0.062974 0.251767 0.120 Uiso 1 1 calc R U
H21B H 0.510946 0.024196 0.204812 0.120 Uiso 1 1 calc R U

loop_
_atom_site_aniso_label
_atom_site_aniso_U_11
_atom_site_aniso_U_22
_atom_site_aniso_U_33
_atom_site_aniso_U_23
_atom_site_aniso_U_13
_atom_site_aniso_U_12
Zn1 0.03432(14) 0.03877(14) 0.02934(13) 0.00909(10) -0.00517(9) -0.00379(10)
O5 0.0798(15) 0.0660(13) 0.0457(10) 0.0195(10) 0.0030(10) 0.0361(11)
N2 0.0338(10) 0.105(2) 0.0386(11) -0.0191(13) 0.0063(9) -0.0150(12)
O3 0.0580(12) 0.0650(13) 0.0504(11) 0.0133(10) 0.0109(9) 0.0142(10)
C3 0.0409(12) 0.0432(12) 0.0418(12) 0.0114(10) -0.0017(10) -0.0073(10)
C13 0.0540(14) 0.0366(11) 0.0407(12) 0.0105(9) 0.0015(10) 0.0036(10)
C4 0.0456(13) 0.0425(12) 0.0426(12) 0.0122(10) -0.0041(10) -0.0094(10)
O4 0.0724(14) 0.0583(12) 0.0551(12) -0.0082(10) 0.0067(11) 0.0036(11)
C1 0.0374(11) 0.0327(10) 0.0367(11) 0.0061(8) 0.0006(9) -0.0021(8)
N1 0.0356(9) 0.0455(11) 0.0345(9) 0.0121(8) -0.0051(7) -0.0055(8)
O2 0.0511(10) 0.0426(9) 0.0421(9) 0.0164(7) -0.0077(8) -0.0107(8)
C7 0.0546(15) 0.0449(13) 0.0421(12) 0.0113(10) 0.0024(11) -0.0136(11)
O1 0.0533(10) 0.0477(10) 0.0493(10) 0.0182(8) -0.0122(8) -0.0192(8)
C19 0.0301(10) 0.0499(13) 0.0300(9) -0.0021(9) 0.0015(8) -0.0037(9)
C2 0.0396(11) 0.0338(10) 0.0375(11) 0.0082(8) 0.0009(9) -0.0033(9)
C20 0.0277(9) 0.0585(14) 0.0321(10) -0.0092(10) 0.0014(8) -0.0025(9)
C5 0.0517(14) 0.0499(14) 0.0409(12) 0.0143(11) -0.0036(11) -0.0075(11)
C8 0.0581(15) 0.0434(12) 0.0423(12) 0.0135(10) -0.0006(11) 0.0152(11)
C15 0.0359(11) 0.0369(11) 0.0352(10) 0.0041(8) -0.0020(9) -0.0034(8)
C14 0.0583(16) 0.0386(12) 0.0490(14) 0.0130(11) 0.0107(12) 0.0022(11)
C17 0.0348(10) 0.0366(11) 0.0366(11) 0.0047(8) -0.0044(8) -0.0011(8)
C18 0.0518(15) 0.0724(19) 0.0540(16) 0.0204(14) -0.0101(13) -0.0272(14)
C11 0.0460(13) 0.0460(13) 0.0479(13) 0.0070(11) -0.0028(11) 0.0006(11)
C6 0.0491(14) 0.0509(14) 0.0499(14) 0.0124(12) -0.0058(11) -0.0167(11)
C12 0.0707(19) 0.0571(16) 0.0475(15) 0.0005(13) -0.0166(14) 0.0142(14)
C9 0.0583(15) 0.0425(13) 0.0443(13) 0.0033(10) -0.0031(12) 0.0024(11)
C10 0.0610(18) 0.0628(18) 0.0588(17) 0.0086(14) -0.0180(14) 0.0184(14)
C16 0.0639(18) 0.0709(19) 0.0518(16) 0.0318(15) -0.0162(13) -0.0278(15)
C21 0.0385(15) 0.210(6) 0.0514(18) -0.019(3) 0.0032(13) -0.029(2)

loop_
_atom_type_symbol
_atom_type_description
_atom_type_scat_dispersion_real
_atom_type_scat_dispersion_imag
_atom_type_scat_source
C C 0.0033 0.0016 'International Tables Vol C Tables 4.2.6.8 and 6.1.1.4'
H H 0.0000 0.0000 'International Tables Vol C Tables 4.2.6.8 and 6.1.1.4'
N N 0.0061 0.0033 'International Tables Vol C Tables 4.2.6.8 and 6.1.1.4'
O O 0.0106 0.0060 'International Tables Vol C Tables 4.2.6.8 and 6.1.1.4'
Zn Zn 0.2839 1.4301 'International Tables Vol C Tables 4.2.6.8 and 6.1.1.4'

loop_
_citation_id
_citation_doi
_citation_year
1 10.1021/jacs.9b04173 2019

loop_
_geom_angle_atom_site_label_1
_geom_angle_atom_site_label_2
_geom_angle_atom_site_label_3
_geom_angle
_geom_angle_site_symmetry_1
_geom_angle_site_symmetry_3
N1 Zn1 O1 100.33(7) . .
N1 Zn1 O2 100.43(7) . .
O1 Zn1 O2 159.22(7) . .
N1 Zn1 O3 101.92(9) . .
O1 Zn1 O3 87.80(9) . .
O2 Zn1 O3 88.86(8) . .
N1 Zn1 O4 99.01(9) . .
O1 Zn1 O4 88.15(9) . .
O2 Zn1 O4 87.67(9) . .
O3 Zn1 O4 159.06(9) . .
N1 Zn1 Zn1 172.61(6) . 9
O1 Zn1 Zn1 81.63(5) . 9
O2 Zn1 Zn1 77.65(5) . 9
O3 Zn1 Zn1 85.23(6) . 9
O4 Zn1 Zn1 73.86(7) . 9
C7 O5 C8 118.6(2) 7_454 .
C20 N2 C21 116.3(2) . .
C20 N2 H2B 109.5 . .
C21 N2 H2B 112.8 . .
C14 O3 Zn1 120.22(19) . .
C5 C3 C2 120.6(2) . .
C5 C3 H3 119.7 . .
C2 C3 H3 119.7 . .
C12 C13 C11 118.5(3) . .
C12 C13 C14 119.2(3) . .
C11 C13 C14 122.3(3) . .
C6 C4 C2 121.0(2) . .
C6 C4 H4 119.5 . .
C2 C4 H4 119.5 . .
C14 O4 Zn1 135.5(2) 9 .
O2 C1 O1 125.7(2) . 9
O2 C1 C2 117.2(2) . .
O1 C1 C2 117.1(2) 9 .
C16 N1 C15 117.1(2) . .
C16 N1 Zn1 121.81(17) . .
C15 N1 Zn1 120.88(16) . .
C1 O2 Zn1 129.73(16) . .
C5 C7 O5 115.9(2) . 7_554
C5 C7 C6 121.1(2) . .
O5 C7 C6 122.9(2) 7_554 .
C1 O1 Zn1 124.77(15) 9 .
C18 C19 C17 116.6(2) . .
C18 C19 C20 120.9(2) . .
C17 C19 C20 122.3(2) . .
C4 C2 C3 119.1(2) . .
C4 C2 C1 119.9(2) . .
C3 C2 C1 120.9(2) . .
C20 C20 N2 120.64(14) 3 .
C20 C20 C19 124.81(14) 3 .
N2 C20 C19 114.5(2) . .
C7 C5 C3 119.2(2) . .
C7 C5 H5 120.4 . .
C3 C5 H5 120.4 . .
C10 C8 C9 121.2(3) . .
C10 C8 O5 121.1(3) . .
C9 C8 O5 117.6(3) . .
N1 C15 C17 122.8(2) . .
N1 C15 H15 118.6 . .
C17 C15 H15 118.6 . .
O4 C14 O3 125.1(3) 9 .
O4 C14 C13 117.1(3) 9 .
O3 C14 C13 117.8(3) . .
C15 C17 C19 120.0(2) . .
C15 C17 H17 120.0 . .
C19 C17 H17 120.0 . .
C16 C18 C19 120.2(2) . .
C16 C18 H18 119.9 . .
C19 C18 H18 119.9 . .
C13 C11 C9 120.8(3) . .
C13 C11 H11 119.6 . .
C9 C11 H11 119.6 . .
C4 C6 C7 119.0(2) . .
C4 C6 H6 120.5 . .
C7 C6 H6 120.5 . .
C10 C12 C13 121.4(3) . .
C10 C12 H12 119.3 . .
C13 C12 H12 119.3 . .
C8 C9 C11 119.0(3) . .
C8 C9 H9 120.5 . .
C11 C9 H9 120.5 . .
C8 C10 C12 119.0(3) . .
C8 C10 H10 120.5 . .
C12 C10 H10 120.5 . .
N1 C16 C18 123.2(2) . .
N1 C16 H16 118.4 . .
C18 C16 H16 118.4 . .
N2 C21 C21 110.7(3) . 3
N2 C21 H21A 109.5 . .
C21 C21 H21A 109.5 3 .
N2 C21 H21B 109.5 . .
C21 C21 H21B 109.5 3 .
H21A C21 H21B 108.1 . .

loop_
_geom_bond_atom_site_label_1
_geom_bond_atom_site_label_2
_geom_bond_distance
_geom_bond_site_symmetry_2
Zn1 N1 2.0259(19) .
Zn1 O1 2.0300(17) .
Zn1 O2 2.0346(16) .
Zn1 O3 2.046(2) .
Zn1 O4 2.049(2) .
Zn1 Zn1 2.9657(5) 9
O5 C7 1.385(3) 7_454
O5 C8 1.394(3) .
N2 C20 1.391(3) .
N2 C21 1.438(4) .
N2 H2B 0.8200 .
O3 C14 1.260(4) .
C3 C5 1.389(3) .
C3 C2 1.393(3) .
C3 H3 0.9300 .
C13 C12 1.382(4) .
C13 C11 1.383(4) .
C13 C14 1.497(4) .
C4 C6 1.381(3) .
C4 C2 1.392(3) .
C4 H4 0.9300 .
O4 C14 1.250(4) 9
C1 O2 1.255(3) .
C1 O1 1.257(3) 9
C1 C2 1.498(3) .
N1 C16 1.329(3) .
N1 C15 1.343(3) .
C7 C5 1.383(4) .
C7 C6 1.394(4) .
C19 C18 1.383(4) .
C19 C17 1.387(3) .
C19 C20 1.466(3) .
C20 C20 1.371(5) 3
C5 H5 0.9300 .
C8 C10 1.369(4) .
C8 C9 1.379(4) .
C15 C17 1.382(3) .
C15 H15 0.9300 .
C17 H17 0.9300 .
C18 C16 1.380(4) .
C18 H18 0.9300 .
C11 C9 1.384(4) .
C11 H11 0.9300 .
C6 H6 0.9300 .
C12 C10 1.377(4) .
C12 H12 0.9300 .
C9 H9 0.9300 .
C10 H10 0.9300 .
C16 H16 0.9300 .
C21 C21 1.495(10) 3
C21 H21A 0.9700 .
C21 H21B 0.9700 .
